data_4327350
loop_
_publ_author_name
'Albert Figuerola'
'Joan Ribas'
'David Casanova'
'Miguel Maestro'
'Santiago Alvarez'
'Carmen Diaz'

_publ_section_title
;
 Magnetism of Cyano-Bridged Ln3+-M3+ Complexes. Part II: One-Dimensional
 Complexes (Ln3+ = Eu, Tb, Dy, Ho, Er, Tm; M3+ = Fe or Co) with bpy as
 Blocking Ligand
;
_journal_name_full 'Inorganic Chemistry'
_journal_page_first 6949
_journal_page_last 6958
_journal_paper_doi 10.1021/ic050650+
_journal_volume 44
_journal_year 2005
_chemical_formula_moiety 'C32 H28 Co2 Er2 N16 O12, 4 (H2 O), 3 (C10 H8 N2)'
_chemical_formula_sum 'C62 H76 Co2 Er2 N22 O18'
_chemical_formula_weight 1869.83
_chemical_name_systematic
; 
 ? 
;
_space_group_IT_number 2
_symmetry_cell_setting triclinic
_symmetry_space_group_name_Hall '-P 1'
_symmetry_space_group_name_H-M 'P -1'
_atom_sites_solution_hydrogens geom
_atom_sites_solution_primary direct
_atom_sites_solution_secondary difmap
_audit_creation_method SHELXL-97
_cell_angle_alpha 83.3550(10)
_cell_angle_beta 84.5750(10)
_cell_angle_gamma 63.8020(10)
_cell_formula_units_Z 1
_cell_length_a 9.6897(4)
_cell_length_b 10.5492(5)
_cell_length_c 20.0209(9)
_cell_measurement_temperature 298(2)
_cell_volume 1821.77(14)
_computing_cell_refinement 'Bruker SAINT'
_computing_data_collection 'Bruker SMART'
_computing_data_reduction 'Bruker SHELXTL'
_computing_molecular_graphics 'Bruker SHELXTL'
_computing_publication_material 'Bruker SHELXTL'
_computing_structure_refinement 'SHELXL-97 (Sheldrick, 1997)'
_computing_structure_solution 'SHELXS-97 (Sheldrick, 1990)'
_diffrn_ambient_temperature 298(2)
_diffrn_measured_fraction_theta_full 0.911
_diffrn_measured_fraction_theta_max 0.911
_diffrn_measurement_device_type 'CCD area detector'
_diffrn_measurement_method 'phi and omega scans'
_diffrn_radiation_monochromator graphite
_diffrn_radiation_source 'fine-focus sealed tube'
_diffrn_radiation_type MoK\a
_diffrn_radiation_wavelength 0.71073
_diffrn_reflns_av_R_equivalents 0.0260
_diffrn_reflns_av_sigmaI/netI 0.0453
_diffrn_reflns_limit_h_max 12
_diffrn_reflns_limit_h_min -10
_diffrn_reflns_limit_k_max 13
_diffrn_reflns_limit_k_min -13
_diffrn_reflns_limit_l_max 24
_diffrn_reflns_limit_l_min -26
_diffrn_reflns_number 11644
_diffrn_reflns_theta_full 28.29
_diffrn_reflns_theta_max 28.29
_diffrn_reflns_theta_min 2.05
_exptl_absorpt_coefficient_mu 2.810
_exptl_absorpt_correction_T_max 0.7291
_exptl_absorpt_correction_T_min 0.3339
_exptl_absorpt_correction_type emi-empirical
_exptl_absorpt_process_details SADABS
_exptl_crystal_colour Colourless
_exptl_crystal_density_diffrn 1.704
_exptl_crystal_description Block
_exptl_crystal_F_000 936
_exptl_crystal_size_max 0.50
_exptl_crystal_size_mid 0.38
_exptl_crystal_size_min 0.12
_refine_diff_density_max 1.376
_refine_diff_density_min -2.424
_refine_diff_density_rms 0.126
_refine_ls_extinction_method none
_refine_ls_goodness_of_fit_ref 1.034
_refine_ls_hydrogen_treatment mixed
_refine_ls_matrix_type full
_refine_ls_number_parameters 488
_refine_ls_number_reflns 8242
_refine_ls_number_restraints 0
_refine_ls_restrained_S_all 1.034
_refine_ls_R_factor_all 0.0352
_refine_ls_R_factor_gt 0.0331
_refine_ls_shift/su_max 0.152
_refine_ls_shift/su_mean 0.004
_refine_ls_structure_factor_coef Fsqd
_refine_ls_weighting_details 'calc w=1/[\s^2^(Fo^2^)+(0.0528P)^2^+1.5434P] where P=(Fo^2^+2Fc^2^)/3'
_refine_ls_weighting_scheme calc
_refine_ls_wR_factor_gt 0.0883
_refine_ls_wR_factor_ref 0.0897
_reflns_number_gt 7744
_reflns_number_total 8242
_reflns_threshold_expression >2sigma(I)
_cod_data_source_file ic0506502Bsi20050427_121801_11.cif
_cod_data_source_block complex12
_cod_database_code 4327350

loop_
_symmetry_equiv_pos_as_xyz
'x, y, z'
'-x, -y, -z'

loop_
_atom_site_label
_atom_site_type_symbol
_atom_site_fract_x
_atom_site_fract_y
_atom_site_fract_z
_atom_site_U_iso_or_equiv
_atom_site_adp_type
_atom_site_occupancy
_atom_site_symmetry_multiplicity
_atom_site_calc_flag
_atom_site_refinement_flags
_atom_site_disorder_assembly
_atom_site_disorder_group
Er1 Er 0.788708(14) 0.592492(13) 0.744649(7) 0.01976(6) Uani 1 1 d . . .
Co1 Co 0.23509(5) 1.04621(4) 0.72598(2) 0.02245(10) Uani 1 1 d . . .
O1 O 0.6449(3) 0.4685(3) 0.73204(13) 0.0278(5) Uani 1 1 d . . .
H1A H 0.6815 0.3793 0.7379 0.033 Uiso 1 1 d R . .
H1B H 0.5841 0.4873 0.6941 0.033 Uiso 1 1 d R . .
O2 O 0.7908(3) 0.5791(3) 0.62775(13) 0.0332(6) Uani 1 1 d . . .
H2A H 0.7364 0.6543 0.6030 0.040 Uiso 1 1 d R . .
H2B H 0.7593 0.5105 0.6177 0.040 Uiso 1 1 d R . .
O3 O 0.7691(4) 0.4837(3) 0.84957(14) 0.0423(7) Uani 1 1 d . . .
H3A H 0.7851 0.3978 0.8625 0.051 Uiso 1 1 d R . .
H3B H 0.7877 0.5053 0.8898 0.051 Uiso 1 1 d R . .
O4 O 0.8197(3) 0.7898(3) 0.68630(15) 0.0393(6) Uani 1 1 d . . .
H4A H 0.8696 0.8433 0.6945 0.047 Uiso 1 1 d R . .
H4B H 0.7594 0.8323 0.6541 0.047 Uiso 1 1 d R . .
N1 N 1.0281(3) 0.5883(3) 0.78254(15) 0.0273(6) Uani 1 1 d . . .
N2 N 0.7460(4) 0.7580(3) 0.83457(16) 0.0320(6) Uani 1 1 d . . .
N3 N 0.5251(3) 0.7676(3) 0.72800(17) 0.0318(7) Uani 1 1 d . . .
N4 N 0.3026(4) 1.0784(4) 0.57437(19) 0.0470(9) Uani 1 1 d . . .
N5 N 0.0075(4) 0.9237(3) 0.71103(18) 0.0366(7) Uani 1 1 d . . .
N6 N 0.1796(5) 1.0076(5) 0.8779(2) 0.0564(10) Uani 1 1 d . . .
N7 N 0.4656(5) 1.1606(5) 0.7440(3) 0.0564(11) Uani 1 1 d . . .
N8 N 0.9795(3) 0.3480(3) 0.72949(17) 0.0307(6) Uani 1 1 d . . .
N9 N 0.7470(4) 0.3532(4) 0.58839(16) 0.0343(7) Uani 1 1 d . . .
N10 N 0.4575(4) 0.5522(4) 0.61643(19) 0.0434(8) Uani 1 1 d . . .
C1 C 1.1664(4) 0.5048(4) 0.7565(2) 0.0342(8) Uani 1 1 d . . .
H1C H 1.1719 0.4441 0.7251 0.041 Uiso 1 1 calc R . .
C2 C 1.3026(5) 0.5032(5) 0.7735(2) 0.0438(10) Uani 1 1 d . . .
H2C H 1.3966 0.4419 0.7544 0.053 Uiso 1 1 calc R . .
C3 C 1.2960(5) 0.5930(5) 0.8185(3) 0.0501(11) Uani 1 1 d . . .
H3C H 1.3855 0.5950 0.8303 0.060 Uiso 1 1 calc R . .
C4 C 1.1542(5) 0.6814(5) 0.8464(2) 0.0449(10) Uani 1 1 d . . .
H4C H 1.1477 0.7432 0.8774 0.054 Uiso 1 1 calc R . .
C5 C 1.0208(4) 0.6775(4) 0.82784(18) 0.0301(7) Uani 1 1 d . . .
C6 C 0.8678(5) 0.7690(4) 0.85622(18) 0.0316(7) Uani 1 1 d . . .
C7 C 0.8471(7) 0.8604(6) 0.9048(3) 0.0531(12) Uani 1 1 d . . .
H7A H 0.9317 0.8672 0.9195 0.064 Uiso 1 1 calc R . .
C8 C 0.7029(7) 0.9404(6) 0.9312(3) 0.0588(14) Uani 1 1 d . . .
H8A H 0.6889 1.0025 0.9634 0.071 Uiso 1 1 calc R . .
C9 C 0.5802(6) 0.9286(5) 0.9102(2) 0.0510(11) Uani 1 1 d . . .
H9A H 0.4813 0.9817 0.9278 0.061 Uiso 1 1 calc R . .
C10 C 0.6060(5) 0.8359(5) 0.8619(2) 0.0419(9) Uani 1 1 d . . .
H10A H 0.5222 0.8271 0.8478 0.050 Uiso 1 1 calc R . .
C11 C 0.4102(4) 0.8673(3) 0.72670(17) 0.0253(6) Uani 1 1 d . . .
C12 C 0.2719(4) 1.0696(4) 0.6312(2) 0.0300(7) Uani 1 1 d . . .
C13 C 0.0949(4) 0.9678(3) 0.71555(18) 0.0265(7) Uani 1 1 d . . .
C14 C 0.2026(4) 1.0220(4) 0.8209(2) 0.0340(8) Uani 1 1 d . . .
C15 C 0.3768(4) 1.1209(4) 0.7371(2) 0.0328(8) Uani 1 1 d . . .
C16 C 0.0721(4) 1.2332(3) 0.72687(18) 0.0252(7) Uani 1 1 d . . .
C17 C 0.8902(5) 0.2510(5) 0.5812(2) 0.0386(9) Uani 1 1 d . . .
H17A H 0.9718 0.2725 0.5859 0.046 Uiso 1 1 calc R . .
C18 C 0.9236(5) 0.1150(4) 0.5670(2) 0.0421(9) Uani 1 1 d . . .
H18A H 1.0249 0.0473 0.5616 0.050 Uiso 1 1 calc R . .
C19 C 0.8028(6) 0.0827(5) 0.5612(2) 0.0471(10) Uani 1 1 d . . .
H19A H 0.8212 -0.0081 0.5522 0.057 Uiso 1 1 calc R . .
C20 C 0.6545(6) 0.1857(5) 0.5688(2) 0.0456(10) Uani 1 1 d . . .
H20A H 0.5717 0.1651 0.5653 0.055 Uiso 1 1 calc R . .
C21 C 0.6293(5) 0.3211(4) 0.58171(19) 0.0340(8) Uani 1 1 d . . .
C22 C 0.4710(5) 0.4387(4) 0.58787(19) 0.0345(8) Uani 1 1 d . . .
C23 C 0.3451(6) 0.4321(6) 0.5639(3) 0.0521(12) Uani 1 1 d . . .
H23A H 0.3570 0.3518 0.5444 0.063 Uiso 1 1 calc R . .
C24 C 0.2018(6) 0.5457(6) 0.5692(3) 0.0552(12) Uani 1 1 d . . .
H24A H 0.1155 0.5417 0.5548 0.066 Uiso 1 1 calc R . .
C25 C 0.1885(5) 0.6647(5) 0.5962(2) 0.0502(11) Uani 1 1 d . . .
H25A H 0.0944 0.7443 0.5989 0.060 Uiso 1 1 calc R . .
C26 C 0.3194(5) 0.6622(5) 0.6191(3) 0.0518(12) Uani 1 1 d . . .
H26A H 0.3107 0.7425 0.6376 0.062 Uiso 1 1 calc R . .
O1S O 0.7298(3) 0.1845(3) 0.75731(18) 0.0469(8) Uani 1 1 d . . .
H1X H 0.6379 0.1726 0.7471 0.056 Uiso 1 1 d R . .
H1Y H 0.7955 0.1194 0.7443 0.056 Uiso 1 1 d R . .
O2S O 0.6422(4) 0.8475(3) 0.56428(16) 0.0489(8) Uani 1 1 d . . .
H2X H 0.6568 0.8762 0.5189 0.059 Uiso 1 1 d R . .
H2Y H 0.5393 0.8823 0.5684 0.059 Uiso 1 1 d R . .
O3X O 0.8306(15) 0.2038(9) 0.8792(3) 0.059(3) Uani 0.70(3) 1 d P A 1
O3Y O 0.730(3) 0.259(2) 0.8859(7) 0.050(6) Uani 0.30(3) 1 d P A 2
O4S O 0.274(2) 0.7731(15) 0.9804(7) 0.282(7) Uani 1 1 d . . .
O5S O 0.925(2) 0.0983(19) 0.9864(14) 0.418(14) Uani 1 1 d . . .
N1S N 0.8064(6) 0.5334(5) -0.01934(19) 0.0565(11) Uani 1 1 d . . .
C1S C 0.6629(8) 0.6009(7) 0.0039(3) 0.0665(15) Uani 1 1 d . . .
H1SB H 0.5862 0.5940 -0.0179 0.080 Uiso 1 1 calc R . .
C2S C 0.6193(8) 0.6807(6) 0.0583(3) 0.0702(17) Uani 1 1 d . . .
H2SA H 0.5168 0.7237 0.0738 0.084 Uiso 1 1 calc R . .
C3S C 0.7320(9) 0.6952(6) 0.0893(3) 0.0693(18) Uani 1 1 d . . .
H3SA H 0.7064 0.7515 0.1251 0.083 Uiso 1 1 calc R . .
C4S C 0.8826(8) 0.6254(5) 0.0665(2) 0.0582(14) Uani 1 1 d . . .
H4SA H 0.9599 0.6344 0.0868 0.070 Uiso 1 1 calc R . .
C5S C 0.9196(6) 0.5409(5) 0.0126(2) 0.0490(11) Uani 1 1 d . . .

loop_
_atom_site_aniso_label
_atom_site_aniso_U_11
_atom_site_aniso_U_22
_atom_site_aniso_U_33
_atom_site_aniso_U_23
_atom_site_aniso_U_13
_atom_site_aniso_U_12
Er1 0.01449(8) 0.01969(8) 0.02295(9) -0.00584(5) 0.00040(5) -0.00478(6)
Co1 0.0140(2) 0.0204(2) 0.0298(2) -0.00745(17) 0.00047(16) -0.00377(16)
O1 0.0226(12) 0.0282(12) 0.0344(13) -0.0049(10) -0.0014(10) -0.0122(10)
O2 0.0389(15) 0.0324(13) 0.0274(13) -0.0042(10) -0.0009(11) -0.0145(11)
O3 0.066(2) 0.0441(16) 0.0259(13) -0.0018(11) -0.0029(13) -0.0324(15)
O4 0.0428(16) 0.0385(14) 0.0447(16) 0.0104(12) -0.0153(13) -0.0258(13)
N1 0.0228(14) 0.0327(15) 0.0302(15) -0.0033(12) -0.0019(11) -0.0154(12)
N2 0.0335(16) 0.0303(15) 0.0285(15) -0.0093(12) -0.0020(12) -0.0089(13)
N3 0.0219(15) 0.0284(15) 0.0414(18) -0.0119(13) -0.0019(12) -0.0055(12)
N4 0.039(2) 0.057(2) 0.039(2) -0.0027(16) 0.0056(15) -0.0177(17)
N5 0.0334(17) 0.0378(17) 0.0425(19) -0.0030(14) -0.0031(14) -0.0189(14)
N6 0.065(3) 0.065(3) 0.036(2) -0.0085(18) 0.0030(18) -0.025(2)
N7 0.033(2) 0.056(2) 0.089(3) -0.017(2) 0.000(2) -0.0249(18)
N8 0.0210(14) 0.0254(14) 0.0419(18) -0.0086(12) -0.0014(12) -0.0054(11)
N9 0.0325(17) 0.0390(17) 0.0310(16) -0.0090(13) -0.0007(13) -0.0139(14)
N10 0.0335(18) 0.0444(19) 0.049(2) -0.0172(16) -0.0048(15) -0.0098(15)
C1 0.0242(17) 0.040(2) 0.040(2) -0.0033(16) 0.0005(15) -0.0157(15)
C2 0.0238(19) 0.053(2) 0.057(3) 0.000(2) -0.0011(17) -0.0195(18)
C3 0.034(2) 0.061(3) 0.065(3) 0.008(2) -0.014(2) -0.030(2)
C4 0.046(2) 0.052(2) 0.052(3) -0.003(2) -0.016(2) -0.033(2)
C5 0.0336(19) 0.0322(17) 0.0301(18) 0.0015(14) -0.0067(14) -0.0193(15)
C6 0.041(2) 0.0287(17) 0.0269(17) -0.0036(13) -0.0030(15) -0.0169(15)
C7 0.066(3) 0.061(3) 0.048(3) -0.026(2) 0.004(2) -0.039(3)
C8 0.081(4) 0.052(3) 0.050(3) -0.031(2) 0.012(3) -0.032(3)
C9 0.058(3) 0.041(2) 0.042(2) -0.0169(19) 0.010(2) -0.010(2)
C10 0.036(2) 0.046(2) 0.033(2) -0.0145(17) 0.0010(16) -0.0066(18)
C11 0.0200(15) 0.0248(15) 0.0299(17) -0.0076(12) -0.0018(12) -0.0071(13)
C12 0.0192(16) 0.0287(17) 0.040(2) -0.0056(14) -0.0003(14) -0.0085(13)
C13 0.0203(15) 0.0246(15) 0.0301(17) -0.0050(13) 0.0005(12) -0.0054(13)
C14 0.0279(18) 0.0328(18) 0.039(2) -0.0094(15) -0.0023(15) -0.0091(15)
C15 0.0215(17) 0.0296(17) 0.046(2) -0.0095(15) -0.0016(15) -0.0088(14)
C16 0.0176(15) 0.0266(16) 0.0312(17) -0.0066(13) -0.0003(12) -0.0086(13)
C17 0.034(2) 0.046(2) 0.033(2) -0.0126(17) -0.0016(16) -0.0132(17)
C18 0.038(2) 0.039(2) 0.038(2) -0.0108(17) -0.0019(17) -0.0053(17)
C19 0.053(3) 0.035(2) 0.052(3) -0.0141(19) 0.001(2) -0.0164(19)
C20 0.043(2) 0.046(2) 0.052(3) -0.015(2) 0.0013(19) -0.022(2)
C21 0.036(2) 0.0389(19) 0.0268(18) -0.0079(14) -0.0014(14) -0.0153(16)
C22 0.037(2) 0.040(2) 0.0272(18) -0.0053(15) -0.0020(15) -0.0168(16)
C23 0.041(2) 0.057(3) 0.062(3) -0.016(2) -0.012(2) -0.019(2)
C24 0.034(2) 0.074(3) 0.060(3) -0.005(3) -0.015(2) -0.023(2)
C25 0.033(2) 0.060(3) 0.042(2) -0.009(2) -0.0028(18) -0.005(2)
C26 0.040(2) 0.050(3) 0.056(3) -0.020(2) -0.004(2) -0.007(2)
O1S 0.0268(14) 0.0383(15) 0.078(2) -0.0155(15) 0.0038(14) -0.0149(12)
O2S 0.0424(17) 0.0527(18) 0.0408(17) 0.0083(14) -0.0020(13) -0.0139(14)
O3X 0.070(7) 0.051(4) 0.059(3) -0.005(3) 0.009(3) -0.030(5)
O3Y 0.063(15) 0.046(9) 0.052(7) -0.002(5) 0.000(7) -0.035(10)
O4S 0.36(2) 0.248(15) 0.201(12) -0.045(10) -0.018(12) -0.090(15)
O5S 0.28(2) 0.32(2) 0.66(4) -0.24(3) 0.05(2) -0.099(18)
N1S 0.085(3) 0.059(3) 0.0315(19) -0.0077(17) -0.003(2) -0.036(2)
C1S 0.088(4) 0.075(4) 0.046(3) -0.005(3) -0.001(3) -0.044(3)
C2S 0.091(5) 0.063(3) 0.042(3) -0.001(2) 0.006(3) -0.022(3)
C3S 0.110(5) 0.048(3) 0.034(2) -0.007(2) -0.003(3) -0.018(3)
C4S 0.086(4) 0.046(3) 0.037(2) -0.006(2) -0.014(2) -0.021(3)
C5S 0.085(4) 0.042(2) 0.0246(19) -0.0003(16) -0.007(2) -0.031(2)

loop_
_atom_type_symbol
_atom_type_description
_atom_type_scat_dispersion_real
_atom_type_scat_dispersion_imag
_atom_type_scat_source
C C 0.0033 0.0016 'International Tables Vol C Tables 4.2.6.8 and 6.1.1.4'
H H 0.0000 0.0000 'International Tables Vol C Tables 4.2.6.8 and 6.1.1.4'
N N 0.0061 0.0033 'International Tables Vol C Tables 4.2.6.8 and 6.1.1.4'
O O 0.0106 0.0060 'International Tables Vol C Tables 4.2.6.8 and 6.1.1.4'
Co Co 0.3494 0.9721 'International Tables Vol C Tables 4.2.6.8 and 6.1.1.4'
Er Er -0.2586 4.9576 'International Tables Vol C Tables 4.2.6.8 and 6.1.1.4'

loop_
_geom_angle_atom_site_label_1
_geom_angle_atom_site_label_2
_geom_angle_atom_site_label_3
_geom_angle
_geom_angle_site_symmetry_1
_geom_angle_site_symmetry_3
O3 Er1 O1 73.91(10) . .
O3 Er1 O2 144.54(10) . .
O1 Er1 O2 74.34(9) . .
O3 Er1 O4 144.43(10) . .
O1 Er1 O4 136.25(9) . .
O2 Er1 O4 71.03(10) . .
O3 Er1 N3 102.40(12) . .
O1 Er1 N3 72.92(9) . .
O2 Er1 N3 82.86(10) . .
O4 Er1 N3 76.97(11) . .
O3 Er1 N8 79.45(11) . .
O1 Er1 N8 74.76(9) . .
O2 Er1 N8 77.35(10) . .
O4 Er1 N8 121.21(11) . .
N3 Er1 N8 145.59(10) . .
O3 Er1 N1 86.34(10) . .
O1 Er1 N1 148.22(9) . .
O2 Er1 N1 113.91(10) . .
O4 Er1 N1 72.42(9) . .
N3 Er1 N1 136.87(10) . .
N8 Er1 N1 77.36(10) . .
O3 Er1 N2 70.08(10) . .
O1 Er1 N2 126.80(10) . .
O2 Er1 N2 144.07(10) . .
O4 Er1 N2 75.14(10) . .
N3 Er1 N2 78.06(10) . .
N8 Er1 N2 132.39(10) . .
N1 Er1 N2 65.30(10) . .
C15 Co1 C11 85.49(15) . .
C15 Co1 C14 91.06(17) . .
C11 Co1 C14 91.03(15) . .
C15 Co1 C12 87.94(17) . .
C11 Co1 C12 88.23(15) . .
C14 Co1 C12 178.81(16) . .
C15 Co1 C16 89.09(15) . .
C11 Co1 C16 174.57(14) . .
C14 Co1 C16 88.73(15) . .
C12 Co1 C16 91.91(15) . .
C15 Co1 C13 178.94(16) . .
C11 Co1 C13 93.56(14) . .
C14 Co1 C13 88.48(16) . .
C12 Co1 C13 92.50(15) . .
C16 Co1 C13 91.85(14) . .
C1 N1 C5 117.8(3) . .
C1 N1 Er1 121.5(2) . .
C5 N1 Er1 120.6(2) . .
C10 N2 C6 118.2(3) . .
C10 N2 Er1 122.4(3) . .
C6 N2 Er1 119.4(2) . .
C11 N3 Er1 165.7(3) . .
C16 N8 Er1 175.2(3) 1_645 .
C17 N9 C21 117.9(3) . .
C26 N10 C22 117.9(4) . .
N1 C1 C2 123.8(4) . .
C3 C2 C1 118.7(4) . .
C2 C3 C4 119.0(4) . .
C3 C4 C5 119.8(4) . .
N1 C5 C4 120.9(4) . .
N1 C5 C6 117.3(3) . .
C4 C5 C6 121.8(4) . .
N2 C6 C7 120.5(4) . .
N2 C6 C5 117.2(3) . .
C7 C6 C5 122.3(4) . .
C8 C7 C6 120.2(5) . .
C9 C8 C7 119.5(4) . .
C8 C9 C10 118.4(5) . .
N2 C10 C9 123.2(4) . .
N3 C11 Co1 172.4(3) . .
N4 C12 Co1 176.2(3) . .
N5 C13 Co1 177.6(3) . .
N6 C14 Co1 178.4(4) . .
N7 C15 Co1 177.5(4) . .
N8 C16 Co1 175.9(3) 1_465 .
N9 C17 C18 123.6(4) . .
C19 C18 C17 118.1(4) . .
C18 C19 C20 119.4(4) . .
C19 C20 C21 119.4(4) . .
N9 C21 C20 121.6(4) . .
N9 C21 C22 116.6(3) . .
C20 C21 C22 121.9(4) . .
N10 C22 C23 121.7(4) . .
N10 C22 C21 116.5(3) . .
C23 C22 C21 121.8(4) . .
C24 C23 C22 119.4(4) . .
C25 C24 C23 119.1(4) . .
C24 C25 C26 117.8(4) . .
N10 C26 C25 124.1(4) . .
C1S N1S C5S 118.5(4) . .
N1S C1S C2S 124.2(6) . .
C1S C2S C3S 118.0(6) . .
C4S C3S C2S 119.1(5) . .
C3S C4S C5S 119.9(6) . .
N1S C5S C4S 120.1(5) . .
N1S C5S C5S 117.5(5) . 2_765
C4S C5S C5S 122.4(6) . 2_765

loop_
_geom_bond_atom_site_label_1
_geom_bond_atom_site_label_2
_geom_bond_distance
_geom_bond_site_symmetry_2
Er1 O3 2.308(3) .
Er1 O1 2.339(2) .
Er1 O2 2.359(3) .
Er1 O4 2.390(3) .
Er1 N3 2.429(3) .
Er1 N8 2.455(3) .
Er1 N1 2.488(3) .
Er1 N2 2.531(3) .
Co1 C15 1.900(4) .
Co1 C11 1.901(3) .
Co1 C14 1.904(4) .
Co1 C12 1.905(4) .
Co1 C16 1.907(3) .
Co1 C13 1.913(4) .
N1 C1 1.333(5) .
N1 C5 1.357(4) .
N2 C10 1.339(5) .
N2 C6 1.351(5) .
N3 C11 1.146(4) .
N4 C12 1.152(5) .
N5 C13 1.146(5) .
N6 C14 1.148(6) .
N7 C15 1.136(5) .
N8 C16 1.149(4) 1_645
N9 C17 1.337(5) .
N9 C21 1.346(5) .
N10 C26 1.330(6) .
N10 C22 1.335(5) .
C1 C2 1.386(5) .
C2 C3 1.359(7) .
C3 C4 1.383(7) .
C4 C5 1.397(5) .
C5 C6 1.469(5) .
C6 C7 1.388(5) .
C7 C8 1.366(8) .
C8 C9 1.358(8) .
C9 C10 1.382(6) .
C16 N8 1.149(4) 1_465
C17 C18 1.382(6) .
C18 C19 1.373(7) .
C19 C20 1.373(6) .
C20 C21 1.390(6) .
C21 C22 1.492(6) .
C22 C23 1.385(6) .
C23 C24 1.382(7) .
C24 C25 1.372(7) .
C25 C26 1.378(7) .
N1S C1S 1.318(8) .
N1S C5S 1.357(7) .
C1S C2S 1.373(8) .
C2S C3S 1.377(10) .
C3S C4S 1.372(9) .
C4S C5S 1.397(6) .
C5S C5S 1.481(11) 2_765

loop_
_geom_hbond_atom_site_label_D
_geom_hbond_atom_site_label_H
_geom_hbond_atom_site_label_A
_geom_hbond_distance_DH
_geom_hbond_distance_HA
_geom_hbond_distance_DA
_geom_hbond_angle_DHA
_geom_hbond_site_symmetry_A
O1 H1A O1S 0.84 1.90 2.731(4) 170.2 .
O1 H1B N10 0.95 1.94 2.888(4) 172.0 .
O1 H1B N9 0.95 2.66 3.153(4) 112.9 .
O2 H2A O2S 0.86 1.93 2.761(4) 162.3 .
O2 H2B N9 0.95 1.88 2.805(4) 165.7 .
O4 H4B O2S 0.85 2.17 2.970(4) 155.8 .
O2S H2Y N4 0.90 2.32 3.117(5) 148.4 .
O3 H3B N1S 0.92 1.91 2.821(5) 170.0 1_556
O4 H4A N5 0.93 1.94 2.856(4) 169.7 1_655
O1S H1X N7 0.99 1.74 2.720(5) 169.6 1_545
O1S H1Y N5 0.75 2.29 3.042(5) 175.3 1_645
O2S H2X N4 0.94 1.92 2.862(5) 176.0 2_676

loop_
_geom_torsion_atom_site_label_1
_geom_torsion_atom_site_label_2
_geom_torsion_atom_site_label_3
_geom_torsion_atom_site_label_4
_geom_torsion
_geom_torsion_site_symmetry_4
O3 Er1 N1 C1 110.5(3) .
O1 Er1 N1 C1 59.6(4) .
O2 Er1 N1 C1 -39.3(3) .
O4 Er1 N1 C1 -98.4(3) .
N3 Er1 N1 C1 -145.2(3) .
N8 Er1 N1 C1 30.5(3) .
N2 Er1 N1 C1 -179.7(3) .
O3 Er1 N1 C5 -73.4(3) .
O1 Er1 N1 C5 -124.2(3) .
O2 Er1 N1 C5 136.8(3) .
O4 Er1 N1 C5 77.7(3) .
N3 Er1 N1 C5 30.9(3) .
N8 Er1 N1 C5 -153.4(3) .
N2 Er1 N1 C5 -3.6(2) .
O3 Er1 N2 C10 -81.4(3) .
O1 Er1 N2 C10 -31.1(4) .
O2 Er1 N2 C10 86.1(4) .
O4 Er1 N2 C10 106.2(3) .
N3 Er1 N2 C10 26.7(3) .
N8 Er1 N2 C10 -134.9(3) .
N1 Er1 N2 C10 -176.7(3) .
O3 Er1 N2 C6 98.6(3) .
O1 Er1 N2 C6 148.8(3) .
O2 Er1 N2 C6 -93.9(3) .
O4 Er1 N2 C6 -73.9(3) .
N3 Er1 N2 C6 -153.4(3) .
N8 Er1 N2 C6 45.0(3) .
N1 Er1 N2 C6 3.3(3) .
O3 Er1 N3 C11 88.8(13) .
O1 Er1 N3 C11 157.4(13) .
O2 Er1 N3 C11 -126.9(13) .
O4 Er1 N3 C11 -54.8(12) .
N8 Er1 N3 C11 178.1(12) .
N1 Er1 N3 C11 -9.2(13) .
N2 Er1 N3 C11 22.5(12) .
O3 Er1 N8 C16 -42(4) 1_645
O1 Er1 N8 C16 -118(4) 1_645
O2 Er1 N8 C16 165(4) 1_645
O4 Er1 N8 C16 107(4) 1_645
N3 Er1 N8 C16 -138(3) 1_645
N1 Er1 N8 C16 47(4) 1_645
N2 Er1 N8 C16 8(4) 1_645
C5 N1 C1 C2 0.6(6) .
Er1 N1 C1 C2 176.9(3) .
N1 C1 C2 C3 -1.0(7) .
C1 C2 C3 C4 0.8(7) .
C2 C3 C4 C5 -0.3(7) .
C1 N1 C5 C4 0.0(5) .
Er1 N1 C5 C4 -176.3(3) .
C1 N1 C5 C6 180.0(3) .
Er1 N1 C5 C6 3.7(4) .
C3 C4 C5 N1 -0.2(6) .
C3 C4 C5 C6 179.8(4) .
C10 N2 C6 C7 -0.9(6) .
Er1 N2 C6 C7 179.1(3) .
C10 N2 C6 C5 177.1(4) .
Er1 N2 C6 C5 -2.8(4) .
N1 C5 C6 N2 -0.5(5) .
C4 C5 C6 N2 179.5(4) .
N1 C5 C6 C7 177.5(4) .
C4 C5 C6 C7 -2.5(6) .
N2 C6 C7 C8 -0.1(7) .
C5 C6 C7 C8 -178.0(5) .
C6 C7 C8 C9 0.8(8) .
C7 C8 C9 C10 -0.5(8) .
C6 N2 C10 C9 1.2(6) .
Er1 N2 C10 C9 -178.8(3) .
C8 C9 C10 N2 -0.6(7) .
Er1 N3 C11 Co1 21(4) .
C15 Co1 C11 N3 0(2) .
C14 Co1 C11 N3 -91(2) .
C12 Co1 C11 N3 88(2) .
C16 Co1 C11 N3 -4(4) .
C13 Co1 C11 N3 -180(100) .
C15 Co1 C12 N4 63(6) .
C11 Co1 C12 N4 -23(6) .
C14 Co1 C12 N4 29(11) .
C16 Co1 C12 N4 152(6) .
C13 Co1 C12 N4 -116(6) .
C15 Co1 C13 N5 109(11) .
C11 Co1 C13 N5 135(8) .
C14 Co1 C13 N5 44(8) .
C12 Co1 C13 N5 -136(8) .
C16 Co1 C13 N5 -44(8) .
C15 Co1 C14 N6 155(14) .
C11 Co1 C14 N6 -120(14) .
C12 Co1 C14 N6 -172(11) .
C16 Co1 C14 N6 66(14) .
C13 Co1 C14 N6 -26(14) .
C11 Co1 C15 N7 -6(10) .
C14 Co1 C15 N7 85(10) .
C12 Co1 C15 N7 -95(10) .
C16 Co1 C15 N7 174(100) .
C13 Co1 C15 N7 20(17) .
C15 Co1 C16 N8 -23(5) 1_465
C11 Co1 C16 N8 -20(6) 1_465
C14 Co1 C16 N8 68(5) 1_465
C12 Co1 C16 N8 -111(5) 1_465
C13 Co1 C16 N8 156(5) 1_465
C21 N9 C17 C18 0.3(6) .
N9 C17 C18 C19 -1.1(7) .
C17 C18 C19 C20 0.7(7) .
C18 C19 C20 C21 0.5(7) .
C17 N9 C21 C20 1.0(6) .
C17 N9 C21 C22 -178.1(3) .
C19 C20 C21 N9 -1.4(7) .
C19 C20 C21 C22 177.7(4) .
C26 N10 C22 C23 -2.5(7) .
C26 N10 C22 C21 176.2(4) .
N9 C21 C22 N10 -17.1(5) .
C20 C21 C22 N10 163.8(4) .
N9 C21 C22 C23 161.5(4) .
C20 C21 C22 C23 -17.6(7) .
N10 C22 C23 C24 0.4(8) .
C21 C22 C23 C24 -178.2(4) .
C22 C23 C24 C25 2.2(8) .
C23 C24 C25 C26 -2.5(8) .
C22 N10 C26 C25 2.2(8) .
C24 C25 C26 N10 0.3(8) .
C5S N1S C1S C2S 0.9(9) .
N1S C1S C2S C3S 2.3(9) .
C1S C2S C3S C4S -2.6(8) .
C2S C3S C4S C5S -0.1(8) .
C1S N1S C5S C4S -3.7(7) .
C1S N1S C5S C5S 177.4(5) 2_765
C3S C4S C5S N1S 3.4(7) .
C3S C4S C5S C5S -177.8(5) 2_765
